data_7018043
loop_
_publ_author_name
'Cyriac, Anish'
'Jeon, Jong Yeob'
'Varghese, Jobi Kodiyan'
'Park, Ji Hae'
'Choi, Soo Young'
'Chung, Young Keun'
'Lee, Bun Yeoul'

_publ_section_title
;
 Unusual coordination mode of tetradentate Schiff base cobalt(iii)
 complexes.
;
_journal_issue 5
_journal_name_full 'Dalton transactions (Cambridge, England : 2003)'
_journal_page_first 1444
_journal_page_last 1447
_journal_paper_doi 10.1039/c2dt11871h
_journal_volume 41
_journal_year 2012
_chemical_formula_sum 'C24 H28 Co N2 O2'
_chemical_formula_weight 435.41
_chemical_name_systematic
;
?
;
_space_group_IT_number 14
_symmetry_cell_setting monoclinic
_symmetry_space_group_name_Hall '-P 2yn'
_symmetry_space_group_name_H-M 'P 1 21/n 1'
_atom_sites_solution_hydrogens geom
_atom_sites_solution_primary direct
_atom_sites_solution_secondary difmap
_audit_creation_method SHELXL-97
_cell_angle_alpha 90.00
_cell_angle_beta 96.924(2)
_cell_angle_gamma 90.00
_cell_formula_units_Z 4
_cell_length_a 13.5058(4)
_cell_length_b 8.7766(4)
_cell_length_c 18.0814(7)
_cell_measurement_reflns_used 4504
_cell_measurement_temperature 293(2)
_cell_measurement_theta_max 27.485
_cell_measurement_theta_min 0.998
_cell_volume 2127.65(14)
_computing_cell_refinement 'HKL Scalepack (Otwinowski & Minor 1997)'
_computing_data_collection 'Collect (Bruker AXS BV, 1997-2004)'
_computing_data_reduction 'HKL Denzo and Scalepack (Otwinowski & Minor 1997)'
_computing_molecular_graphics 'Ortep-3 for Windows (Farrugia, 1997)'
_computing_publication_material 'WinGX publication routines (Farrugia, 1999)'
_computing_structure_refinement 'SHELXL-97 (Sheldrick, 2008)'
_computing_structure_solution 'SHELXS-97 (Sheldrick, 2008)'
_diffrn_ambient_temperature 293(2)
_diffrn_detector_area_resol_mean 9
_diffrn_measured_fraction_theta_full 0.995
_diffrn_measured_fraction_theta_max 0.995
_diffrn_measurement_device '95mm CCD camera on \k-goniostat'
_diffrn_measurement_device_type KappaCCD
_diffrn_measurement_method CCD
_diffrn_radiation_monochromator 'horizonally mounted graphite crystal'
_diffrn_radiation_source 'fine-focus sealed tube'
_diffrn_radiation_type MoK\a
_diffrn_radiation_wavelength 0.71073
_diffrn_reflns_av_R_equivalents 0.0265
_diffrn_reflns_av_sigmaI/netI 0.0455
_diffrn_reflns_limit_h_max 17
_diffrn_reflns_limit_h_min -17
_diffrn_reflns_limit_k_max 10
_diffrn_reflns_limit_k_min -11
_diffrn_reflns_limit_l_max 23
_diffrn_reflns_limit_l_min -23
_diffrn_reflns_number 7867
_diffrn_reflns_theta_full 27.50
_diffrn_reflns_theta_max 27.50
_diffrn_reflns_theta_min 3.04
_exptl_absorpt_coefficient_mu 0.829
_exptl_absorpt_correction_T_max 0.8387
_exptl_absorpt_correction_T_min 0.6773
_exptl_absorpt_correction_type empirical
_exptl_absorpt_process_details 'R. H. Blessing, Acta Crystallogr., Sect A 1995, 51, 33-38.'
_exptl_crystal_colour 'Dark red'
_exptl_crystal_density_diffrn 1.359
_exptl_crystal_density_method 'not measured'
_exptl_crystal_description Prism
_exptl_crystal_F_000 916
_exptl_crystal_size_max 0.51
_exptl_crystal_size_mid 0.32
_exptl_crystal_size_min 0.22
_refine_diff_density_max 0.287
_refine_diff_density_min -0.231
_refine_diff_density_rms 0.050
_refine_ls_extinction_method none
_refine_ls_goodness_of_fit_ref 1.030
_refine_ls_hydrogen_treatment constr
_refine_ls_matrix_type full
_refine_ls_number_parameters 266
_refine_ls_number_reflns 4861
_refine_ls_number_restraints 0
_refine_ls_restrained_S_all 1.030
_refine_ls_R_factor_all 0.0618
_refine_ls_R_factor_gt 0.0391
_refine_ls_shift/su_max 0.002
_refine_ls_shift/su_mean 0.000
_refine_ls_structure_factor_coef Fsqd
_refine_ls_weighting_details 'calc w=1/[\s^2^(Fo^2^)+(0.0373P)^2^+0.6701P] where P=(Fo^2^+2Fc^2^)/3'
_refine_ls_weighting_scheme calc
_refine_ls_wR_factor_gt 0.0872
_refine_ls_wR_factor_ref 0.0956
_reflns_number_gt 3602
_reflns_number_total 4861
_reflns_threshold_expression >2\s(I)
_cod_data_source_file c2dt11871h.txt
_cod_data_source_block co10
_cod_depositor_comments
;
The following automatic conversions were performed:

'_symmetry_cell_setting' value 'Monoclinic' changed to 'monoclinic'
according to /home/saulius/struct/CIF-dictionaries/cif_core.dic
dictionary named 'cif_core.dic' version 2.4.1 from
2010-06-29.

'_exptl_absorpt_correction_type' value 'Empirical'
changed to 'empirical' according to
/home/saulius/struct/CIF-dictionaries/cif_core.dic dictionary named
'cif_core.dic' version 2.4.1 from 2010-06-29.

Automatic conversion script
Id: cif_fix_values 1715 2011-07-08 13:25:40Z adriana 
;
_cod_original_sg_symbol_H-M 'P 21/n'
_cod_database_code 7018043

loop_
_symmetry_equiv_pos_as_xyz
'x, y, z'
'-x+1/2, y+1/2, -z+1/2'
'-x, -y, -z'
'x-1/2, -y-1/2, z-1/2'

loop_
_atom_site_label
_atom_site_type_symbol
_atom_site_fract_x
_atom_site_fract_y
_atom_site_fract_z
_atom_site_U_iso_or_equiv
_atom_site_adp_type
_atom_site_occupancy
_atom_site_symmetry_multiplicity
_atom_site_calc_flag
_atom_site_refinement_flags
Co1 Co 0.767505(18) 0.03877(3) 0.830092(15) 0.03291(10) Uani 1 1 d .
N1 N 0.63295(12) -0.0049(2) 0.80132(10) 0.0341(4) Uani 1 1 d .
N2 N 0.78817(12) -0.0253(2) 0.73554(10) 0.0349(4) Uani 1 1 d .
O1 O 0.74409(9) 0.13552(18) 0.91680(8) 0.0394(4) Uani 1 1 d .
O2 O 0.90246(10) 0.05300(18) 0.86281(8) 0.0397(4) Uani 1 1 d .
C1 C 0.61716(14) -0.0976(3) 0.73159(12) 0.0381(5) Uani 1 1 d .
H1 H 0.6333 -0.2037 0.7449 0.046 Uiso 1 1 calc R
C2 C 0.69500(15) -0.0404(3) 0.68393(12) 0.0381(5) Uani 1 1 d .
H2 H 0.7043 -0.1154 0.6452 0.046 Uiso 1 1 calc R
C3 C 0.66643(16) 0.1130(3) 0.64815(13) 0.0461(6) Uani 1 1 d .
H3A H 0.7153 0.1414 0.6155 0.055 Uiso 1 1 calc R
H3B H 0.6673 0.1900 0.6867 0.055 Uiso 1 1 calc R
C4 C 0.56299(18) 0.1087(4) 0.60336(14) 0.0588(7) Uani 1 1 d .
H4A H 0.5459 0.2093 0.5835 0.071 Uiso 1 1 calc R
H4B H 0.5634 0.0389 0.5618 0.071 Uiso 1 1 calc R
C5 C 0.48563(17) 0.0577(3) 0.65243(15) 0.0562(7) Uani 1 1 d .
H5A H 0.4806 0.1330 0.6911 0.067 Uiso 1 1 calc R
H5B H 0.4211 0.0500 0.6227 0.067 Uiso 1 1 calc R
C6 C 0.51335(15) -0.0950(3) 0.68795(14) 0.0478(6) Uani 1 1 d .
H6A H 0.5100 -0.1720 0.6493 0.057 Uiso 1 1 calc R
H6B H 0.4648 -0.1214 0.7212 0.057 Uiso 1 1 calc R
C7 C 0.55858(15) 0.0282(3) 0.83761(13) 0.0389(5) Uani 1 1 d .
H7 H 0.4957 -0.0058 0.8178 0.047 Uiso 1 1 calc R
C8 C 0.56529(14) 0.1123(3) 0.90512(12) 0.0379(5) Uani 1 1 d .
C9 C 0.65776(14) 0.1657(3) 0.94086(12) 0.0362(5) Uani 1 1 d .
C10 C 0.65745(16) 0.2586(3) 1.00478(13) 0.0442(6) Uani 1 1 d .
C11 C 0.56855(18) 0.2913(3) 1.03118(14) 0.0518(6) Uani 1 1 d .
H11 H 0.5697 0.3524 1.0733 0.062 Uiso 1 1 calc R
C12 C 0.47601(17) 0.2369(3) 0.99762(14) 0.0499(6) Uani 1 1 d .
C13 C 0.47622(15) 0.1493(3) 0.93589(13) 0.0461(6) Uani 1 1 d .
H13 H 0.4158 0.1121 0.9128 0.055 Uiso 1 1 calc R
C14 C 0.75553(18) 0.3221(3) 1.04143(15) 0.0603(7) Uani 1 1 d .
H14A H 0.7796 0.3978 1.0096 0.090 Uiso 1 1 calc R
H14B H 0.8035 0.2412 1.0496 0.090 Uiso 1 1 calc R
H14C H 0.7458 0.3676 1.0883 0.090 Uiso 1 1 calc R
C15 C 0.38101(19) 0.2779(4) 1.03003(16) 0.0679(8) Uani 1 1 d .
H15A H 0.3578 0.3757 1.0115 0.102 Uiso 1 1 calc R
H15B H 0.3942 0.2817 1.0834 0.102 Uiso 1 1 calc R
H15C H 0.3309 0.2024 1.0157 0.102 Uiso 1 1 calc R
C16 C 0.87321(15) -0.0514(2) 0.71022(13) 0.0398(5) Uani 1 1 d .
H16 H 0.8714 -0.0823 0.6609 0.048 Uiso 1 1 calc R
C17 C 0.96846(15) -0.0357(3) 0.75284(13) 0.0383(5) Uani 1 1 d .
C18 C 0.97862(15) 0.0163(3) 0.82739(13) 0.0380(5) Uani 1 1 d .
C19 C 1.07666(15) 0.0314(3) 0.86591(14) 0.0451(6) Uani 1 1 d .
C20 C 1.15643(16) -0.0087(3) 0.82905(16) 0.0536(7) Uani 1 1 d .
H20 H 1.2202 0.0009 0.8545 0.064 Uiso 1 1 calc R
C21 C 1.14753(16) -0.0631(3) 0.75583(16) 0.0542(7) Uani 1 1 d .
C22 C 1.05428(17) -0.0736(3) 0.71852(15) 0.0499(6) Uani 1 1 d .
H22 H 1.0465 -0.1065 0.6693 0.060 Uiso 1 1 calc R
C23 C 1.09126(17) 0.0918(4) 0.94415(14) 0.0642(8) Uani 1 1 d .
H23A H 1.0964 0.0083 0.9786 0.096 Uiso 1 1 calc R
H23B H 1.0354 0.1546 0.9524 0.096 Uiso 1 1 calc R
H23C H 1.1513 0.1513 0.9514 0.096 Uiso 1 1 calc R
C24 C 1.2404(2) -0.1072(4) 0.72043(19) 0.0838(10) Uani 1 1 d .
H24A H 1.2213 -0.1397 0.6700 0.126 Uiso 1 1 calc R
H24B H 1.2743 -0.1889 0.7483 0.126 Uiso 1 1 calc R
H24C H 1.2840 -0.0209 0.7207 0.126 Uiso 1 1 calc R

loop_
_atom_site_aniso_label
_atom_site_aniso_U_11
_atom_site_aniso_U_22
_atom_site_aniso_U_33
_atom_site_aniso_U_23
_atom_site_aniso_U_13
_atom_site_aniso_U_12
Co1 0.02618(15) 0.03771(18) 0.03503(17) -0.00088(13) 0.00449(11) 0.00064(12)
N1 0.0297(8) 0.0356(10) 0.0367(10) 0.0003(8) 0.0027(7) 0.0000(7)
N2 0.0310(8) 0.0363(10) 0.0376(10) -0.0026(8) 0.0045(7) -0.0004(7)
O1 0.0304(7) 0.0507(10) 0.0373(8) -0.0039(7) 0.0053(6) 0.0008(6)
O2 0.0282(7) 0.0520(10) 0.0392(8) -0.0028(7) 0.0043(6) 0.0011(6)
C1 0.0344(11) 0.0321(11) 0.0468(13) -0.0041(10) 0.0009(9) -0.0017(9)
C2 0.0372(11) 0.0401(13) 0.0363(12) -0.0087(10) 0.0012(9) 0.0009(10)
C3 0.0486(13) 0.0491(15) 0.0411(13) 0.0039(12) 0.0075(10) -0.0005(11)
C4 0.0586(15) 0.0688(19) 0.0454(15) 0.0063(14) -0.0078(12) 0.0103(14)
C5 0.0394(12) 0.0690(19) 0.0562(16) -0.0024(14) -0.0104(11) 0.0111(12)
C6 0.0354(11) 0.0507(15) 0.0554(15) -0.0111(12) -0.0024(10) -0.0035(10)
C7 0.0274(10) 0.0432(13) 0.0459(13) 0.0043(11) 0.0034(9) -0.0027(9)
C8 0.0339(10) 0.0402(13) 0.0410(12) 0.0063(10) 0.0105(9) 0.0017(9)
C9 0.0348(10) 0.0384(12) 0.0366(12) 0.0064(10) 0.0085(9) 0.0026(9)
C10 0.0454(12) 0.0479(15) 0.0399(13) 0.0013(11) 0.0076(10) 0.0036(10)
C11 0.0606(15) 0.0525(16) 0.0452(14) -0.0028(12) 0.0175(12) 0.0088(12)
C12 0.0482(13) 0.0515(15) 0.0538(16) 0.0084(13) 0.0223(12) 0.0084(12)
C13 0.0335(11) 0.0534(15) 0.0533(15) 0.0077(12) 0.0126(10) 0.0023(10)
C14 0.0571(15) 0.0689(19) 0.0541(16) -0.0171(14) 0.0032(12) -0.0001(13)
C15 0.0591(16) 0.074(2) 0.077(2) 0.0038(17) 0.0320(14) 0.0151(15)
C16 0.0411(12) 0.0363(13) 0.0431(13) -0.0047(10) 0.0095(9) -0.0003(10)
C17 0.0326(10) 0.0349(12) 0.0489(13) 0.0014(11) 0.0113(9) -0.0008(9)
C18 0.0290(10) 0.0359(12) 0.0493(14) 0.0060(10) 0.0062(9) -0.0002(9)
C19 0.0320(11) 0.0493(15) 0.0535(15) 0.0090(12) 0.0026(10) -0.0011(10)
C20 0.0280(11) 0.0601(17) 0.0726(19) 0.0177(14) 0.0056(11) 0.0009(10)
C21 0.0354(12) 0.0543(17) 0.0764(19) 0.0087(14) 0.0204(12) 0.0062(11)
C22 0.0429(13) 0.0469(15) 0.0628(17) -0.0028(12) 0.0183(11) 0.0038(11)
C23 0.0372(13) 0.098(2) 0.0550(17) 0.0052(16) -0.0054(11) -0.0041(13)
C24 0.0486(15) 0.102(3) 0.107(3) 0.003(2) 0.0347(16) 0.0195(17)

loop_
_atom_type_symbol
_atom_type_description
_atom_type_scat_dispersion_real
_atom_type_scat_dispersion_imag
_atom_type_scat_source
C C 0.0033 0.0016 'International Tables Vol C Tables 4.2.6.8 and 6.1.1.4'
H H 0.0000 0.0000 'International Tables Vol C Tables 4.2.6.8 and 6.1.1.4'
Co Co 0.3494 0.9721 'International Tables Vol C Tables 4.2.6.8 and 6.1.1.4'
N N 0.0061 0.0033 'International Tables Vol C Tables 4.2.6.8 and 6.1.1.4'
O O 0.0106 0.0060 'International Tables Vol C Tables 4.2.6.8 and 6.1.1.4'

loop_
_geom_angle_atom_site_label_1
_geom_angle_atom_site_label_2
_geom_angle_atom_site_label_3
_geom_angle
O1 Co1 O2 87.73(6)
O1 Co1 N2 170.07(8)
O2 Co1 N2 93.63(7)
O1 Co1 N1 94.04(7)
O2 Co1 N1 171.76(7)
N2 Co1 N1 86.01(7)
C7 N1 C1 120.57(17)
C7 N1 Co1 126.83(15)
C1 N1 Co1 112.44(12)
C16 N2 C2 118.68(18)
C16 N2 Co1 127.81(15)
C2 N2 Co1 113.45(13)
C9 O1 Co1 128.44(13)
C18 O2 Co1 128.71(14)
N1 C1 C2 105.07(16)
N1 C1 C6 117.23(17)
C2 C1 C6 110.91(19)
N1 C1 H1 107.8
C2 C1 H1 107.8
C6 C1 H1 107.8
N2 C2 C1 105.38(17)
N2 C2 C3 109.98(18)
C1 C2 C3 112.02(18)
N2 C2 H2 109.8
C1 C2 H2 109.8
C3 C2 H2 109.8
C2 C3 C4 111.8(2)
C2 C3 H3A 109.2
C4 C3 H3A 109.2
C2 C3 H3B 109.2
C4 C3 H3B 109.2
H3A C3 H3B 107.9
C5 C4 C3 110.3(2)
C5 C4 H4A 109.6
C3 C4 H4A 109.6
C5 C4 H4B 109.6
C3 C4 H4B 109.6
H4A C4 H4B 108.1
C6 C5 C4 110.9(2)
C6 C5 H5A 109.5
C4 C5 H5A 109.5
C6 C5 H5B 109.5
C4 C5 H5B 109.5
H5A C5 H5B 108.0
C5 C6 C1 113.46(19)
C5 C6 H6A 108.9
C1 C6 H6A 108.9
C5 C6 H6B 108.9
C1 C6 H6B 108.9
H6A C6 H6B 107.7
N1 C7 C8 125.34(19)
N1 C7 H7 117.3
C8 C7 H7 117.3
C9 C8 C7 121.74(18)
C9 C8 C13 119.1(2)
C7 C8 C13 119.1(2)
O1 C9 C8 123.3(2)
O1 C9 C10 118.34(19)
C8 C9 C10 118.33(19)
C11 C10 C9 119.5(2)
C11 C10 C14 121.7(2)
C9 C10 C14 118.7(2)
C10 C11 C12 123.2(2)
C10 C11 H11 118.4
C12 C11 H11 118.4
C13 C12 C11 117.3(2)
C13 C12 C15 122.6(2)
C11 C12 C15 120.1(2)
C12 C13 C8 122.5(2)
C12 C13 H13 118.7
C8 C13 H13 118.7
C10 C14 H14A 109.5
C10 C14 H14B 109.5
H14A C14 H14B 109.5
C10 C14 H14C 109.5
H14A C14 H14C 109.5
H14B C14 H14C 109.5
C12 C15 H15A 109.5
C12 C15 H15B 109.5
H15A C15 H15B 109.5
C12 C15 H15C 109.5
H15A C15 H15C 109.5
H15B C15 H15C 109.5
N2 C16 C17 124.6(2)
N2 C16 H16 117.7
C17 C16 H16 117.7
C18 C17 C22 120.2(2)
C18 C17 C16 121.63(19)
C22 C17 C16 118.2(2)
O2 C18 C17 123.46(18)
O2 C18 C19 118.3(2)
C17 C18 C19 118.24(19)
C20 C19 C18 118.3(2)
C20 C19 C23 121.6(2)
C18 C19 C23 120.1(2)
C19 C20 C21 124.2(2)
C19 C20 H20 117.9
C21 C20 H20 117.9
C22 C21 C20 117.5(2)
C22 C21 C24 122.3(3)
C20 C21 C24 120.2(2)
C21 C22 C17 121.6(2)
C21 C22 H22 119.2
C17 C22 H22 119.2
C19 C23 H23A 109.5
C19 C23 H23B 109.5
H23A C23 H23B 109.5
C19 C23 H23C 109.5
H23A C23 H23C 109.5
H23B C23 H23C 109.5
C21 C24 H24A 109.5
C21 C24 H24B 109.5
H24A C24 H24B 109.5
C21 C24 H24C 109.5
H24A C24 H24C 109.5
H24B C24 H24C 109.5

loop_
_geom_bond_atom_site_label_1
_geom_bond_atom_site_label_2
_geom_bond_distance
Co1 O1 1.8436(14)
Co1 O2 1.8514(13)
Co1 N2 1.8525(17)
Co1 N1 1.8687(16)
N1 C7 1.297(3)
N1 C1 1.494(3)
N2 C16 1.307(3)
N2 C2 1.479(2)
O1 C9 1.319(2)
O2 C18 1.316(2)
C1 C2 1.523(3)
C1 C6 1.524(3)
C1 H1 0.9800
C2 C3 1.523(3)
C2 H2 0.9800
C3 C4 1.528(3)
C3 H3A 0.9700
C3 H3B 0.9700
C4 C5 1.517(4)
C4 H4A 0.9700
C4 H4B 0.9700
C5 C6 1.514(4)
C5 H5A 0.9700
C5 H5B 0.9700
C6 H6A 0.9700
C6 H6B 0.9700
C7 C8 1.420(3)
C7 H7 0.9300
C8 C9 1.415(3)
C8 C13 1.423(3)
C9 C10 1.415(3)
C10 C11 1.375(3)
C10 C14 1.514(3)
C11 C12 1.405(3)
C11 H11 0.9300
C12 C13 1.355(3)
C12 C15 1.517(3)
C13 H13 0.9300
C14 H14A 0.9600
C14 H14B 0.9600
C14 H14C 0.9600
C15 H15A 0.9600
C15 H15B 0.9600
C15 H15C 0.9600
C16 C17 1.424(3)
C16 H16 0.9300
C17 C18 1.414(3)
C17 C22 1.419(3)
C18 C19 1.426(3)
C19 C20 1.379(3)
C19 C23 1.501(3)
C20 C21 1.399(4)
C20 H20 0.9300
C21 C22 1.358(3)
C21 C24 1.525(3)
C22 H22 0.9300
C23 H23A 0.9600
C23 H23B 0.9600
C23 H23C 0.9600
C24 H24A 0.9600
C24 H24B 0.9600
C24 H24C 0.9600
